data_7010033
loop_
_publ_author_name
'Adams, Chris J.'
'Bruce, Michael I.'
'Halet, Jean-Fran\,cois'
'Kahlal, Samia'
'Skelton, Brian W.'
'White, Allan H.'

_publ_section_title
;
 Reactions of nickelocene with an Ru5 cluster: crystal structures of
 two nickel--ruthenium clusters containing C2 ligands
;
_journal_issue 4
_journal_name_full 'Journal of the Chemical Society, Dalton Transactions'
_journal_page_first 414
_journal_paper_doi 10.1039/b005210h
_journal_year 2001
_chemical_formula_sum 'C47 H36 Ni O9 P2 Ru5 S2'
_chemical_formula_weight 1434.92
_space_group_IT_number 14
_symmetry_cell_setting monoclinic
_symmetry_space_group_name_Hall '-P 2yn'
_symmetry_space_group_name_H-M 'P 1 21/n 1'
_audit_creation_date 98-11-04
_audit_creation_method from_xtal_archive_file_using_CIFIO
_cell_angle_alpha 90.00000
_cell_angle_beta 98.577(2)
_cell_angle_gamma 90.00000
_cell_formula_units_Z 4
_cell_length_a 10.9090(10)
_cell_length_b 38.870(4)
_cell_length_c 12.0010(10)
_cell_measurement_reflns_used 8137
_cell_measurement_temperature 293
_cell_measurement_theta_max 28
_cell_measurement_theta_min 2
_cell_volume 5031.9(8)
_computing_cell_refinement 'Siemens SAINT (Siemens, 1995)'
_computing_data_collection 'Siemens SMART (Siemens, 1995)'
_computing_data_reduction xtal_SORTRF_ADDREF
_computing_molecular_graphics xtal
_computing_publication_material xtal_BONDLA_CIFIO
_computing_structure_refinement xtal_CRYLSQ
_computing_structure_solution xtal
_diffrn_ambient_temperature 293
_diffrn_measurement_device 'Bruker CCD diffracometer'
_diffrn_measurement_method '2\q-\w scans'
_diffrn_radiation_detector 'CCD area detector'
_diffrn_radiation_monochromator graphite
_diffrn_radiation_source 'sealed tube'
_diffrn_radiation_type Mo-K\a
_diffrn_radiation_wavelength 0.71073
_diffrn_reflns_av_R_equivalents .042
_diffrn_reflns_av_sigmaI/netI .02
_diffrn_reflns_limit_h_max 12
_diffrn_reflns_limit_h_min -12
_diffrn_reflns_limit_k_max 46
_diffrn_reflns_limit_k_min 0
_diffrn_reflns_limit_l_max 14
_diffrn_reflns_limit_l_min 0
_diffrn_reflns_number 54877
_diffrn_reflns_theta_max 24.97
_diffrn_reflns_theta_min 1.79
_diffrn_standards_decay_% 0
_exptl_absorpt_coefficient_mu 2.03
_exptl_absorpt_correction_T_max .862
_exptl_absorpt_correction_T_min .625
_exptl_absorpt_correction_type multi-scan
_exptl_absorpt_process_details SADABS
_exptl_crystal_colour dark
_exptl_crystal_density_diffrn 1.894
_exptl_crystal_description plate
_exptl_crystal_F_000 2800
_exptl_crystal_size_max 0.55
_exptl_crystal_size_mid 0.30
_exptl_crystal_size_min 0.10
_refine_diff_density_max .951
_refine_diff_density_min -.96
_refine_ls_abs_structure_details none
_refine_ls_extinction_coef .00000
_refine_ls_extinction_method none
_refine_ls_goodness_of_fit_all 2.102
_refine_ls_goodness_of_fit_ref 2.291
_refine_ls_hydrogen_treatment noref
_refine_ls_matrix_type full
_refine_ls_number_constraints 0
_refine_ls_number_parameters 595
_refine_ls_number_reflns 8219
_refine_ls_number_restraints 0
_refine_ls_R_factor_all .055
_refine_ls_R_factor_gt .051
_refine_ls_shift/esd_mean .002
_refine_ls_shift/su_max .043
_refine_ls_structure_factor_coef F
_refine_ls_weighting_scheme sigma
_refine_ls_wR_factor_all .035
_refine_ls_wR_factor_ref .035
_reflns_d_resolution_high .842
_reflns_d_resolution_low 11.324
_reflns_limit_h_max 12
_reflns_limit_h_min 0
_reflns_limit_k_max 46
_reflns_limit_k_min 0
_reflns_limit_l_max 14
_reflns_limit_l_min -14
_reflns_number_gt 8219
_reflns_number_total 8828
_reflns_observed_criterion refl_observed_if_F____>4.000_sigma(F___)
_cod_data_source_file b005210h.txt
_cod_data_source_block br456
_cod_original_sg_symbol_Hall -p_2yn
_cod_original_sg_symbol_H-M p_1_21/n_1
_cod_original_formula_sum 'C47 H36 Ni1 O9 P2 Ru5 S2'
_cod_database_code 7010033

loop_
_symmetry_equiv_pos_as_xyz
+x,+y,+z
1/2-x,1/2+y,1/2-z
-x,-y,-z
1/2+x,1/2-y,1/2+z

loop_
_atom_site_aniso_label
_atom_site_aniso_U_11
_atom_site_aniso_U_22
_atom_site_aniso_U_33
_atom_site_aniso_U_12
_atom_site_aniso_U_13
_atom_site_aniso_U_23
Ru1 .0247(3) .0396(3) .0261(3) -.0023(2) .0028(2) -.0003(2)
Ru2 .0308(3) .0346(3) .0389(3) .0064(2) .0072(2) -.0014(3)
Ru3 .0204(3) .0356(3) .0293(3) -.0015(2) .0020(2) .0018(2)
Ru4 .0245(3) .0364(3) .0260(3) -.0008(2) .0029(2) .0012(2)
Ni5 .0340(5) .0345(5) .0350(5) -.0042(4) .0039(4) .0081(4)
Ru6 .0211(3) .0363(3) .0302(3) -.0045(2) .0024(2) .0020(2)
C11 .044(4) .062(5) .058(5) .007(4) .004(4) .000(4)
O11 .083(4) .068(4) .099(5) -.009(3) .003(3) -.047(4)
C12 .031(4) .078(6) .043(5) -.007(4) -.002(3) .005(4)
O12 .074(4) .141(5) .038(3) -.017(4) .019(3) .021(3)
C21 .028(4) .056(5) .042(4) .002(3) .004(3) .002(4)
O21 .039(3) .078(4) .052(3) -.000(2) .019(2) .005(3)
C31 .034(4) .046(4) .048(4) -.004(3) -.003(3) .004(4)
O31 .044(3) .088(4) .083(4) -.020(3) .009(3) .025(3)
C32 .032(4) .057(5) .043(4) .006(3) .004(3) .007(4)
O32 .044(3) .096(4) .048(3) .022(3) -.002(2) .009(3)
C41 .036(4) .045(4) .043(4) .001(3) .002(3) -.001(4)
O41 .052(3) .079(4) .064(4) .004(3) -.014(3) .024(3)
C42 .036(4) .051(4) .032(4) -.003(3) .003(3) -.001(3)
O42 .066(3) .088(4) .045(3) .008(3) .024(3) -.004(3)
C61 .038(4) .066(5) .035(4) -.012(4) .003(3) .001(4)
O61 .030(3) .119(5) .086(4) -.007(3) .020(3) .002(4)
C62 .044(4) .052(5) .045(5) -.005(4) .003(3) .004(4)
O62 .095(4) .057(4) .074(4) -.030(3) -.005(3) -.013(3)
S1 .0257(8) .0330(9) .0360(9) -.0020(7) .0008(7) .0041(7)
C01 .055(5) .052(5) .056(5) -.016(4) -.003(4) .026(4)
S2 .0242(8) .0430(10) .0345(9) .0022(7) .0018(7) -.0029(8)
C02 .035(4) .101(6) .064(5) .020(4) .001(4) -.029(5)
C1 .026(3) .026(3) .034(4) .004(3) .007(3) .001(3)
C2 .022(3) .025(3) .034(4) .007(3) .003(3) .010(3)
P1 .0271(9) .0390(10) .0334(10) -.0034(8) .0019(7) .0023(8)
C111 .027(3) .052(4) .027(4) -.004(3) -.004(3) -.001(3)
C112 .037(4) .109(7) .040(5) -.007(4) -.002(4) -.002(5)
C113 .057(5) .120(7) .034(5) -.007(5) -.003(4) -.014(5)
C114 .046(5) .069(5) .046(5) -.000(4) -.013(4) -.000(4)
C115 .028(4) .079(5) .047(5) -.012(4) -.003(3) .005(4)
C116 .035(4) .077(5) .035(4) .002(4) -.003(3) -.001(4)
C121 .025(3) .046(4) .044(4) -.003(3) -.008(3) .007(3)
C122 .057(5) .067(5) .061(5) .016(4) .018(4) .020(4)
C123 .078(6) .072(6) .118(8) .025(5) .025(6) .012(6)
C124 .062(6) .040(5) .138(9) .006(4) .006(6) .008(5)
C125 .056(5) .057(6) .114(8) -.001(4) .016(5) .027(5)
C126 .038(4) .057(5) .081(6) -.002(4) .012(4) .022(4)
P2 .0292(9) .0419(10) .0323(10) -.0047(8) .0027(8) -.0027(8)
C211 .036(4) .056(4) .037(4) -.004(3) -.005(3) -.008(4)
C212 .045(5) .082(6) .043(5) .001(4) -.004(4) -.016(4)
C213 .086(7) .111(8) .043(5) -.011(6) -.016(5) -.003(5)
C214 .073(7) .124(8) .067(6) -.021(6) -.035(6) -.009(6)
C215 .046(5) .169(10) .090(8) -.026(6) -.013(5) -.023(8)
C216 .053(5) .138(8) .052(5) -.040(5) .007(4) -.023(5)
C221 .044(4) .038(4) .039(4) -.005(3) .010(3) -.001(3)
C222 .093(7) .053(5) .068(6) -.011(5) -.011(5) -.008(5)
C223 .124(8) .048(5) .086(7) -.011(6) -.008(6) -.013(5)
C224 .101(7) .035(5) .085(7) .008(5) .026(6) -.002(5)
C225 .055(5) .045(5) .081(6) .012(4) .006(4) .005(4)
C226 .051(5) .045(4) .064(5) .002(4) .001(4) -.007(4)
C101 .044(6) .094(8) .178(13) .002(6) .026(7) .102(9)
C102 .130(9) .042(5) .101(8) .001(6) .078(7) .022(5)
C103 .075(6) .071(6) .065(6) -.017(5) -.002(5) .032(5)
C104 .115(8) .030(4) .088(7) -.003(5) .055(6) .007(5)
C105 .111(9) .098(8) .065(7) -.069(7) -.025(6) .034(6)
C201 .071(6) .048(5) .075(6) .029(4) .017(5) .019(4)
C202 .039(5) .060(5) .095(7) .021(4) .003(5) .014(5)
C203 .066(6) .064(6) .088(7) .037(5) .031(5) .001(5)
C204 .083(7) .057(5) .076(7) .030(5) .005(5) -.028(5)
C205 .064(6) .037(5) .116(8) .007(4) .018(6) -.003(5)

loop_
_atom_site_label
_atom_site_fract_x
_atom_site_fract_y
_atom_site_fract_z
_atom_site_U_iso_or_equiv
_atom_site_thermal_displace_type
_atom_site_calc_flag
_atom_site_calc_attached_atom
Ru1 .47307(4) .851640(13) .49045(4) .0302(3) Uani ? ?
Ru2 .66236(4) .816748(13) .63527(4) .0346(3) Uani ? ?
Ru3 .70100(4) .881402(12) .74663(4) .0286(3) Uani ? ?
Ru4 .51263(4) .870980(12) .89508(4) .0291(3) Uani ? ?
Ni5 .42648(7) .81182(2) .80353(6) .0346(4) Uani ? ?
Ru6 .28080(4) .841922(12) .63581(4) .0294(3) Uani ? ?
C11 .4400(6) .8096(2) .4172(6) .055(5) Uani ? ?
O11 .4263(5) .78438(14) .3692(5) .085(4) Uani ? ?
C12 .5294(6) .86912(19) .3635(6) .052(4) Uani ? ?
O12 .5669(5) .87963(15) .2863(4) .083(4) Uani ? ?
C21 .7276(5) .85027(17) .5512(5) .042(4) Uani ? ?
O21 .7868(4) .86423(12) .4907(4) .055(3) Uani ? ?
C31 .8204(6) .90953(17) .6983(5) .044(4) Uani ? ?
O31 .8939(4) .92683(13) .6682(4) .071(3) Uani ? ?
C32 .8237(6) .85854(17) .8441(5) .044(4) Uani ? ?
O32 .9013(4) .84482(13) .9005(4) .064(3) Uani ? ?
C41 .6270(6) .84726(16) .9997(5) .041(4) Uani ? ?
O41 .6884(4) .83147(13) 1.0655(4) .067(3) Uani ? ?
C42 .4255(5) .88396(16) 1.0099(5) .040(4) Uani ? ?
O42 .3713(4) .89104(13) 1.0821(4) .065(3) Uani ? ?
C61 .1188(6) .84587(18) .6663(5) .046(4) Uani ? ?
O61 .0186(4) .84711(14) .6839(4) .078(4) Uani ? ?
C62 .2393(6) .80060(18) .5622(6) .047(4) Uani ? ?
O62 .2117(5) .77496(13) .5193(4) .077(4) Uani ? ?
S1 .54254(13) .90417(4) .59549(13) .0320(8) Uani ? ?
C01 .6121(6) .93425(17) .5086(6) .056(4) Uani ? ?
S2 .33791(13) .89212(4) .75744(13) .0341(8) Uani ? ?
C02 .2107(6) .9018(2) .8342(6) .067(5) Uani ? ?
C1 .4782(5) .83222(14) .6632(5) .028(3) Uani ? ?
C2 .5579(5) .84239(13) .7517(5) .027(3) Uani ? ?
P1 .27026(14) .87009(4) .46658(14) .0334(9) Uani ? ?
C111 .1606(5) .85341(16) .3500(5) .036(3) Uani ? ?
C112 .1958(6) .8450(2) .2474(6) .063(5) Uani ? ?
C113 .1094(7) .8324(2) .1603(6) .071(5) Uani ? ?
C114 -.0101(6) .82864(19) .1749(6) .056(5) Uani ? ?
C115 -.0483(6) .83644(19) .2751(6) .052(4) Uani ? ?
C116 .0367(6) .84914(18) .3624(5) .050(4) Uani ? ?
C121 .2351(5) .91588(16) .4576(5) .040(4) Uani ? ?
C122 .1581(6) .9306(2) .5249(6) .061(5) Uani ? ?
C123 .1292(8) .9654(2) .5188(8) .088(7) Uani ? ?
C124 .1776(7) .98515(19) .4418(9) .081(6) Uani ? ?
C125 .2518(7) .9711(2) .3718(7) .075(6) Uani ? ?
C126 .2805(6) .93669(19) .3810(6) .058(5) Uani ? ?
P2 .64938(14) .91618(4) .88883(14) .0347(9) Uani ? ?
C211 .7734(6) .92107(17) 1.0089(5) .044(4) Uani ? ?
C212 .7481(6) .9169(2) 1.1178(6) .058(5) Uani ? ?
C213 .8395(8) .9223(2) 1.2094(6) .083(6) Uani ? ?
C214 .9556(8) .9302(3) 1.1941(8) .093(7) Uani ? ?
C215 .9832(7) .9343(3) 1.0874(9) .104(7) Uani ? ?
C216 .8927(7) .9294(2) .9957(6) .081(6) Uani ? ?
C221 .5990(6) .96037(16) .8629(5) .040(4) Uani ? ?
C222 .6539(7) .9875(2) .9271(7) .074(5) Uani ? ?
C223 .6146(9) 1.0210(2) .9062(8) .089(7) Uani ? ?
C224 .5177(8) 1.02854(18) .8232(7) .072(6) Uani ? ?
C225 .4608(6) 1.00194(19) .7616(6) .061(5) Uani ? ?
C226 .4992(6) .96838(17) .7820(6) .054(4) Uani ? ?
C101 .2703(8) .7906(3) .8618(12) .105(8) Uani ? ?
C102 .3623(12) .7981(2) .9531(8) .085(7) Uani ? ?
C103 .4616(8) .7774(2) .9463(7) .072(6) Uani ? ?
C104 .4381(10) .75682(18) .8575(9) .073(6) Uani ? ?
C105 .3235(12) .7646(3) .8042(8) .095(8) Uani ? ?
C201 .7116(8) .76942(19) .7385(7) .064(5) Uani ? ?
C202 .8211(6) .78261(19) .7060(8) .065(5) Uani ? ?
C203 .8046(8) .7815(2) .5880(8) .071(6) Uani ? ?
C204 .6873(8) .7674(2) .5475(7) .073(6) Uani ? ?
C205 .6310(7) .76050(18) .6422(9) .072(6) Uani ? ?
H112 .28145 .84651 .23954 .07800 Uiso ? ?
H113 .13517 .82580 .08829 .08900 Uiso ? ?
H114 -.07042 .82057 .11320 .07200 Uiso ? ?
H115 -.13475 .83298 .28451 .06600 Uiso ? ?
H116 .00925 .85495 .43328 .06000 Uiso ? ?
H122 .12173 .91586 .57659 .07200 Uiso ? ?
H123 .07418 .97509 .56668 .11700 Uiso ? ?
H124 .16053 1.00998 .44061 .09800 Uiso ? ?
H125 .28090 .98545 .31289 .09600 Uiso ? ?
H126 .33661 .92720 .33244 .07900 Uiso ? ?
H212 .66607 .91106 1.12848 .07100 Uiso ? ?
H213 .81851 .91975 1.28426 .09900 Uiso ? ?
H214 1.01872 .93245 1.25881 .10800 Uiso ? ?
H215 1.06742 .93904 1.07858 .13200 Uiso ? ?
H216 .91202 .93336 .91975 .10400 Uiso ? ?
H222 .71802 .98224 .99060 .09300 Uiso ? ?
H223 .66301 1.03921 .94787 .10500 Uiso ? ?
H224 .48910 1.05226 .81153 .08700 Uiso ? ?
H225 .39380 1.00666 .70221 .07500 Uiso ? ?
H226 .45521 .95041 .73390 .06900 Uiso ? ?
H01a .55121 .94660 .45820 .08600 Uiso ? ?
H01b .66661 .92298 .46401 .08600 Uiso ? ?
H01c .65971 .95115 .55407 .08600 Uiso ? ?
H02a .18762 .88246 .87335 .09800 Uiso ? ?
H02b .13996 .90994 .78348 .09800 Uiso ? ?
H02c .23522 .91956 .88774 .09800 Uiso ? ?
H101 .19068 .80067 .84369 .12200 Uiso ? ?
H102 .35736 .81521 1.01327 .10600 Uiso ? ?
H103 .54061 .77792 .99893 .08700 Uiso ? ?
H104 .49626 .73974 .83678 .09100 Uiso ? ?
H105 .28655 .75360 .73537 .12100 Uiso ? ?
H201 .69552 .76673 .81474 .08100 Uiso ? ?
H202 .89457 .79087 .75569 .08100 Uiso ? ?
H203 .86441 .78942 .54180 .09100 Uiso ? ?
H204 .65362 .76288 .46868 .09700 Uiso ? ?
H205 .54737 .75155 .64109 .09100 Uiso ? ?

loop_
_atom_type_symbol
_atom_type_description
_atom_type_oxidation_number
_atom_type_number_in_cell
_atom_type_scat_dispersion_real
_atom_type_scat_dispersion_imag
_atom_type_scat_source
C ? 0 188 .002 .002 Int_Tables_Vol_IV_Tables_2.2B_and_2.3.1
H ? 0 144 0 0 Int_Tables_Vol_IV_Tables_2.2B_and_2.3.1
Ni ? 0 4 .285 1.113 Int_Tables_Vol_IV_Tables_2.2B_and_2.3.1
O ? 0 36 .008 .006 Int_Tables_Vol_IV_Tables_2.2B_and_2.3.1
P ? 0 8 .09 .095 Int_Tables_Vol_IV_Tables_2.2B_and_2.3.1
Ru ? 0 20 -1.42 .836 Int_Tables_Vol_IV_Tables_2.2B_and_2.3.1
S ? 0 8 .11 .124 Int_Tables_Vol_IV_Tables_2.2B_and_2.3.1

loop_
_diffrn_attenuator_code
_diffrn_attenuator_scale
? ?

loop_
_geom_angle_atom_site_label_1
_geom_angle_atom_site_label_2
_geom_angle_atom_site_label_3
_geom_angle
_geom_angle_site_symmetry_1
_geom_angle_site_symmetry_2
_geom_angle_site_symmetry_3
_geom_angle_publ_flag
Ru2 Ru1 Ru6 95.36(2) . . . ?
Ru2 Ru1 C11 86.7(2) . . . ?
Ru2 Ru1 C12 112.21(19) . . . ?
Ru2 Ru1 S1 86.70(4) . . . ?
Ru2 Ru1 C1 49.05(14) . . . ?
Ru2 Ru1 P1 145.38(5) . . . ?
Ru6 Ru1 C11 93.6(2) . . . ?
Ru6 Ru1 C12 152.4(2) . . . ?
Ru6 Ru1 S1 89.72(4) . . . ?
Ru6 Ru1 C1 47.01(14) . . . ?
Ru6 Ru1 P1 50.05(4) . . . ?
C11 Ru1 C12 89.9(3) . . . ?
C11 Ru1 S1 172.8(2) . . . ?
C11 Ru1 C1 96.9(3) . . . ?
C11 Ru1 P1 95.7(2) . . . ?
C12 Ru1 S1 90.1(2) . . . ?
C12 Ru1 C1 159.2(2) . . . ?
C12 Ru1 P1 102.3(2) . . . ?
S1 Ru1 C1 80.75(14) . . . ?
S1 Ru1 P1 91.27(5) . . . ?
C1 Ru1 P1 96.51(15) . . . ?
Ru1 Ru2 Ru3 84.773(19) . . . ?
Ru1 Ru2 C21 68.55(17) . . . ?
Ru1 Ru2 C1 49.94(15) . . . ?
Ru1 Ru2 C2 76.76(13) . . . ?
Ru1 Ru2 C201 145.5(2) . . . ?
Ru1 Ru2 C202 164.5(2) . . . ?
Ru1 Ru2 C203 127.9(2) . . . ?
Ru1 Ru2 C204 104.5(2) . . . ?
Ru1 Ru2 C205 113.1(2) . . . ?
Ru3 Ru2 C21 66.0(2) . . . ?
Ru3 Ru2 C1 76.04(14) . . . ?
Ru3 Ru2 C2 49.35(13) . . . ?
Ru3 Ru2 C201 117.3(2) . . . ?
Ru3 Ru2 C202 107.0(2) . . . ?
Ru3 Ru2 C203 127.5(2) . . . ?
Ru3 Ru2 C204 164.4(2) . . . ?
Ru3 Ru2 C205 150.0(3) . . . ?
C21 Ru2 C1 109.2(2) . . . ?
C21 Ru2 C2 108.0(2) . . . ?
C21 Ru2 C201 143.0(3) . . . ?
C21 Ru2 C202 106.5(3) . . . ?
C21 Ru2 C203 87.4(3) . . . ?
C21 Ru2 C204 105.3(3) . . . ?
C21 Ru2 C205 142.0(3) . . . ?
C1 Ru2 C2 35.62(19) . . . ?
C1 Ru2 C201 107.1(3) . . . ?
C1 Ru2 C202 141.7(3) . . . ?
C1 Ru2 C203 156.1(2) . . . ?
C1 Ru2 C204 119.6(3) . . . ?
C1 Ru2 C205 96.7(3) . . . ?
C2 Ru2 C201 97.3(3) . . . ?
C2 Ru2 C202 118.5(3) . . . ?
C2 Ru2 C203 155.1(3) . . . ?
C2 Ru2 C204 144.4(3) . . . ?
C2 Ru2 C205 109.3(3) . . . ?
C201 Ru2 C202 36.6(3) . . . ?
C201 Ru2 C203 60.8(3) . . . ?
C201 Ru2 C204 61.1(3) . . . ?
C201 Ru2 C205 36.3(3) . . . ?
C202 Ru2 C203 36.7(3) . . . ?
C202 Ru2 C204 61.8(3) . . . ?
C202 Ru2 C205 61.2(3) . . . ?
C203 Ru2 C204 37.1(3) . . . ?
C203 Ru2 C205 61.0(3) . . . ?
C204 Ru2 C205 36.6(4) . . . ?
Ru2 Ru3 Ru4 95.44(2) . . . ?
Ru2 Ru3 C21 38.96(14) . . . ?
Ru2 Ru3 C31 115.7(2) . . . ?
Ru2 Ru3 C32 85.2(2) . . . ?
Ru2 Ru3 S1 86.18(4) . . . ?
Ru2 Ru3 C2 49.00(15) . . . ?
Ru2 Ru3 P2 145.81(5) . . . ?
Ru4 Ru3 C21 129.89(13) . . . ?
Ru4 Ru3 C31 148.8(2) . . . ?
Ru4 Ru3 C32 93.2(2) . . . ?
Ru4 Ru3 S1 91.06(4) . . . ?
Ru4 Ru3 C2 47.20(15) . . . ?
Ru4 Ru3 P2 50.53(4) . . . ?
C21 Ru3 C31 79.7(2) . . . ?
C21 Ru3 C32 99.9(2) . . . ?
C21 Ru3 S1 71.14(13) . . . ?
C21 Ru3 C2 83.3(2) . . . ?
C21 Ru3 P2 167.30(13) . . . ?
C31 Ru3 C32 90.3(3) . . . ?
C31 Ru3 S1 90.36(19) . . . ?
C31 Ru3 C2 162.6(2) . . . ?
C31 Ru3 P2 98.4(2) . . . ?
C32 Ru3 S1 170.7(2) . . . ?
C32 Ru3 C2 95.8(2) . . . ?
C32 Ru3 P2 92.7(2) . . . ?
S1 Ru3 C2 81.06(14) . . . ?
S1 Ru3 P2 96.40(5) . . . ?
C2 Ru3 P2 97.57(15) . . . ?
Ru3 Ru4 Ni5 96.01(3) . . . ?
Ru3 Ru4 C41 91.0(2) . . . ?
Ru3 Ru4 C42 153.3(2) . . . ?
Ru3 Ru4 S2 95.06(4) . . . ?
Ru3 Ru4 C2 47.71(14) . . . ?
Ru3 Ru4 P2 50.48(4) . . . ?
Ni5 Ru4 C41 90.6(2) . . . ?
Ni5 Ru4 C42 110.69(19) . . . ?
Ni5 Ru4 S2 79.72(4) . . . ?
Ni5 Ru4 C2 48.43(14) . . . ?
Ni5 Ru4 P2 146.44(5) . . . ?
C41 Ru4 C42 90.0(3) . . . ?
C41 Ru4 S2 169.0(2) . . . ?
C41 Ru4 C2 94.1(2) . . . ?
C41 Ru4 P2 91.6(2) . . . ?
C42 Ru4 S2 88.67(18) . . . ?
C42 Ru4 C2 158.7(2) . . . ?
C42 Ru4 P2 102.8(2) . . . ?
S2 Ru4 C2 83.33(13) . . . ?
S2 Ru4 P2 99.36(6) . . . ?
C2 Ru4 P2 98.02(15) . . . ?
Ru4 Ni5 Ru6 93.85(3) . . . ?
Ru4 Ni5 C1 83.07(15) . . . ?
Ru4 Ni5 C2 52.99(15) . . . ?
Ru4 Ni5 C101 117.1(4) . . . ?
Ru4 Ni5 C102 90.5(2) . . . ?
Ru4 Ni5 C103 101.4(2) . . . ?
Ru4 Ni5 C104 135.0(3) . . . ?
Ru4 Ni5 C105 152.7(3) . . . ?
Ru6 Ni5 C1 53.25(15) . . . ?
Ru6 Ni5 C2 83.07(14) . . . ?
Ru6 Ni5 C101 90.1(3) . . . ?
Ru6 Ni5 C102 121.7(3) . . . ?
Ru6 Ni5 C103 153.2(2) . . . ?
Ru6 Ni5 C104 130.3(3) . . . ?
Ru6 Ni5 C105 97.2(3) . . . ?
C1 Ni5 C2 38.3(2) . . . ?
C1 Ni5 C101 140.6(4) . . . ?
C1 Ni5 C102 171.3(3) . . . ?
C1 Ni5 C103 150.0(3) . . . ?
C1 Ni5 C104 127.5(3) . . . ?
C1 Ni5 C105 123.3(3) . . . ?
C2 Ni5 C101 167.2(3) . . . ?
C2 Ni5 C102 139.0(3) . . . ?
C2 Ni5 C103 123.7(3) . . . ?
C2 Ni5 C104 129.6(3) . . . ?
C2 Ni5 C105 153.3(3) . . . ?
C101 Ni5 C102 39.1(5) . . . ?
C101 Ni5 C103 63.3(4) . . . ?
C101 Ni5 C104 62.8(4) . . . ?
C101 Ni5 C105 38.4(5) . . . ?
C102 Ni5 C103 37.3(4) . . . ?
C102 Ni5 C104 61.2(4) . . . ?
C102 Ni5 C105 62.5(4) . . . ?
C103 Ni5 C104 35.1(4) . . . ?
C103 Ni5 C105 60.0(3) . . . ?
C104 Ni5 C105 35.8(4) . . . ?
Ru1 Ru6 Ni5 96.16(2) . . . ?
Ru1 Ru6 C61 152.33(19) . . . ?
Ru1 Ru6 C62 88.5(2) . . . ?
Ru1 Ru6 S2 96.31(4) . . . ?
Ru1 Ru6 C1 48.04(15) . . . ?
Ru1 Ru6 P1 50.27(4) . . . ?
Ni5 Ru6 C61 111.51(19) . . . ?
Ni5 Ru6 C62 93.2(2) . . . ?
Ni5 Ru6 S2 80.16(4) . . . ?
Ni5 Ru6 C1 48.35(15) . . . ?
Ni5 Ru6 P1 146.08(5) . . . ?
C61 Ru6 C62 89.6(3) . . . ?
C61 Ru6 S2 89.0(2) . . . ?
C61 Ru6 C1 159.5(2) . . . ?
C61 Ru6 P1 102.2(2) . . . ?
C62 Ru6 S2 172.2(2) . . . ?
C62 Ru6 C1 95.0(2) . . . ?
C62 Ru6 P1 90.9(2) . . . ?
S2 Ru6 C1 83.68(15) . . . ?
S2 Ru6 P1 96.98(6) . . . ?
C1 Ru6 P1 97.75(16) . . . ?
Ru1 C11 O11 175.6(7) . . . ?
Ru1 C12 O12 178.4(5) . . . ?
Ru2 C21 Ru3 75.1(2) . . . ?
Ru2 C21 O21 162.3(6) . . . ?
Ru3 C21 O21 118.2(4) . . . ?
Ru3 C31 O31 179.8(6) . . . ?
Ru3 C32 O32 177.4(6) . . . ?
Ru4 C41 O41 174.5(6) . . . ?
Ru4 C42 O42 178.0(6) . . . ?
Ru6 C61 O61 177.6(6) . . . ?
Ru6 C62 O62 178.0(6) . . . ?
Ru1 S1 Ru3 101.94(5) . . . ?
Ru1 S1 C01 111.4(2) . . . ?
Ru3 S1 C01 110.3(2) . . . ?
S1 C01 H01a 112.1(5) . . . ?
S1 C01 H01b 112.0(5) . . . ?
S1 C01 H01c 110.8(5) . . . ?
H01a C01 H01b 107.7(6) . . . ?
H01a C01 H01c 106.4(6) . . . ?
H01b C01 H01c 107.6(6) . . . ?
Ru4 S2 Ru6 103.58(6) . . . ?
Ru4 S2 C02 107.6(2) . . . ?
Ru6 S2 C02 108.7(2) . . . ?
S2 C02 H02a 111.7(6) . . . ?
S2 C02 H02b 110.4(6) . . . ?
S2 C02 H02c 109.4(5) . . . ?
H02a C02 H02b 109.3(6) . . . ?
H02a C02 H02c 108.1(7) . . . ?
H02b C02 H02c 107.8(7) . . . ?
Ru1 C1 Ru2 81.0(2) . . . ?
Ru1 C1 Ni5 162.0(3) . . . ?
Ru1 C1 Ru6 84.95(18) . . . ?
Ru1 C1 C2 125.0(4) . . . ?
Ru2 C1 Ni5 113.6(2) . . . ?
Ru2 C1 Ru6 161.5(3) . . . ?
Ru2 C1 C2 72.3(3) . . . ?
Ni5 C1 Ru6 78.4(2) . . . ?
Ni5 C1 C2 71.4(3) . . . ?
Ru6 C1 C2 126.0(4) . . . ?
Ru2 C2 Ru3 81.6(2) . . . ?
Ru2 C2 Ru4 161.7(3) . . . ?
Ru2 C2 Ni5 113.0(2) . . . ?
Ru2 C2 C1 72.1(3) . . . ?
Ru3 C2 Ru4 85.09(18) . . . ?
Ru3 C2 Ni5 162.9(3) . . . ?
Ru3 C2 C1 124.7(4) . . . ?
Ru4 C2 Ni5 78.6(2) . . . ?
Ru4 C2 C1 126.1(4) . . . ?
Ni5 C2 C1 70.3(3) . . . ?
Ru1 P1 Ru6 79.68(5) . . . ?
Ru1 P1 C111 119.6(2) . . . ?
Ru1 P1 C121 120.1(2) . . . ?
Ru6 P1 C111 116.8(2) . . . ?
Ru6 P1 C121 120.1(2) . . . ?
C111 P1 C121 101.2(3) . . . ?
P1 C111 C112 122.1(4) . . . ?
P1 C111 C116 119.8(5) . . . ?
C112 C111 C116 118.0(5) . . . ?
C111 C112 C113 120.5(6) . . . ?
C111 C112 H112 118.6(6) . . . ?
C113 C112 H112 120.8(7) . . . ?
C112 C113 C114 120.1(7) . . . ?
C112 C113 H113 120.2(7) . . . ?
C114 C113 H113 119.7(7) . . . ?
C113 C114 C115 121.2(6) . . . ?
C113 C114 H114 119.8(7) . . . ?
C115 C114 H114 119.0(7) . . . ?
C114 C115 C116 119.3(6) . . . ?
C114 C115 H115 119.9(6) . . . ?
C116 C115 H115 120.8(7) . . . ?
C111 C116 C115 120.9(6) . . . ?
C111 C116 H116 119.9(6) . . . ?
C115 C116 H116 119.2(6) . . . ?
P1 C121 C122 120.9(5) . . . ?
P1 C121 C126 121.5(5) . . . ?
C122 C121 C126 117.5(6) . . . ?
C121 C122 C123 121.9(7) . . . ?
C121 C122 H122 118.3(7) . . . ?
C123 C122 H122 119.7(8) . . . ?
C122 C123 C124 118.4(8) . . . ?
C122 C123 H123 120.4(9) . . . ?
C124 C123 H123 121.2(9) . . . ?
C123 C124 C125 121.0(7) . . . ?
C123 C124 H124 118.1(9) . . . ?
C125 C124 H124 120.8(9) . . . ?
C124 C125 C126 119.3(8) . . . ?
C124 C125 H125 119.9(8) . . . ?
C126 C125 H125 120.8(8) . . . ?
C121 C126 C125 121.8(7) . . . ?
C121 C126 H126 119.9(7) . . . ?
C125 C126 H126 118.3(7) . . . ?
Ru3 P2 Ru4 78.99(5) . . . ?
Ru3 P2 C211 114.1(2) . . . ?
Ru3 P2 C221 121.8(2) . . . ?
Ru4 P2 C211 117.2(2) . . . ?
Ru4 P2 C221 122.9(2) . . . ?
C211 P2 C221 101.9(3) . . . ?
P2 C211 C212 120.1(5) . . . ?
P2 C211 C216 122.3(5) . . . ?
C212 C211 C216 117.5(6) . . . ?
C211 C212 C213 120.7(7) . . . ?
C211 C212 H212 118.6(6) . . . ?
C213 C212 H212 120.7(7) . . . ?
C212 C213 C214 120.5(8) . . . ?
C212 C213 H213 118.7(8) . . . ?
C214 C213 H213 120.7(8) . . . ?
C213 C214 C215 120.0(8) . . . ?
C213 C214 H214 119.1(9) . . . ?
C215 C214 H214 120.9(9) . . . ?
C214 C215 C216 120.0(8) . . . ?
C214 C215 H215 118.4(9) . . . ?
C216 C215 H215 121.5(10) . . . ?
C211 C216 C215 121.2(7) . . . ?
C211 C216 H216 119.0(7) . . . ?
C215 C216 H216 119.7(8) . . . ?
P2 C221 C222 122.0(5) . . . ?
P2 C221 C226 121.3(5) . . . ?
C222 C221 C226 116.6(6) . . . ?
C221 C222 C223 121.3(7) . . . ?
C221 C222 H222 118.2(7) . . . ?
C223 C222 H222 120.4(8) . . . ?
C222 C223 C224 121.3(8) . . . ?
C222 C223 H223 117.5(8) . . . ?
C224 C223 H223 121.0(8) . . . ?
C223 C224 C225 118.0(7) . . . ?
C223 C224 H224 120.1(8) . . . ?
C225 C224 H224 121.8(8) . . . ?
C224 C225 C226 121.2(7) . . . ?
C224 C225 H225 119.5(7) . . . ?
C226 C225 H225 119.3(7) . . . ?
C221 C226 C225 121.6(6) . . . ?
C221 C226 H226 121.1(6) . . . ?
C225 C226 H226 117.2(6) . . . ?
Ni5 C101 C102 69.9(6) . . . ?
Ni5 C101 C105 72.8(7) . . . ?
Ni5 C101 H101 121.5(10) . . . ?
C102 C101 C105 103.5(8) . . . ?
C102 C101 H101 128.3(13) . . . ?
C105 C101 H101 128.2(12) . . . ?
Ni5 C102 C101 71.0(7) . . . ?
Ni5 C102 C103 74.2(6) . . . ?
Ni5 C102 H102 121.2(7) . . . ?
C101 C102 C103 108.4(9) . . . ?
C101 C102 H102 126.8(11) . . . ?
C103 C102 H102 124.8(10) . . . ?
Ni5 C103 C102 68.5(6) . . . ?
Ni5 C103 C104 75.3(5) . . . ?
Ni5 C103 H103 121.9(7) . . . ?
C102 C103 C104 110.1(8) . . . ?
C102 C103 H103 125.2(9) . . . ?
C104 C103 H103 124.7(9) . . . ?
Ni5 C104 C103 69.5(5) . . . ?
Ni5 C104 C105 69.0(6) . . . ?
Ni5 C104 H104 126.0(8) . . . ?
C103 C104 C105 107.5(9) . . . ?
C103 C104 H104 124.0(10) . . . ?
C105 C104 H104 128.4(10) . . . ?
Ni5 C105 C101 68.9(6) . . . ?
Ni5 C105 C104 75.2(6) . . . ?
Ni5 C105 H105 121.7(8) . . . ?
C101 C105 C104 110.5(9) . . . ?
C101 C105 H105 126.3(12) . . . ?
C104 C105 H105 123.2(12) . . . ?
Ru2 C201 C202 72.0(4) . . . ?
Ru2 C201 C205 71.0(4) . . . ?
Ru2 C201 H201 123.6(6) . . . ?
C202 C201 C205 108.6(8) . . . ?
C202 C201 H201 125.8(8) . . . ?
C205 C201 H201 125.6(9) . . . ?
Ru2 C202 C201 71.4(4) . . . ?
Ru2 C202 C203 70.2(4) . . . ?
Ru2 C202 H202 123.5(6) . . . ?
C201 C202 C203 106.4(7) . . . ?
C201 C202 H202 127.1(9) . . . ?
C203 C202 H202 126.6(8) . . . ?
Ru2 C203 C202 73.2(5) . . . ?
Ru2 C203 C204 72.1(5) . . . ?
Ru2 C203 H203 120.6(6) . . . ?
C202 C203 C204 109.5(8) . . . ?
C202 C203 H203 125.0(8) . . . ?
C204 C203 H203 125.6(9) . . . ?
Ru2 C204 C203 70.8(5) . . . ?
Ru2 C204 C205 71.4(5) . . . ?
Ru2 C204 H204 123.9(6) . . . ?
C203 C204 C205 106.3(7) . . . ?
C203 C204 H204 126.4(9) . . . ?
C205 C204 H204 127.3(9) . . . ?
Ru2 C205 C201 72.7(4) . . . ?
Ru2 C205 C204 72.0(5) . . . ?
Ru2 C205 H205 120.0(6) . . . ?
C201 C205 C204 109.2(7) . . . ?
C201 C205 H205 125.1(10) . . . ?
C204 C205 H205 125.6(9) . . . ?

loop_
_geom_bond_atom_site_label_1
_geom_bond_atom_site_label_2
_geom_bond_distance
_geom_bond_site_symmetry_1
_geom_bond_site_symmetry_2
_geom_bond_publ_flag
Ru1 Ru2 2.8379(7) . . ?
Ru1 Ru6 2.9455(7) . . ?
Ru1 C11 1.864(7) . . ?
Ru1 C12 1.855(7) . . ?
Ru1 S1 2.4593(15) . . ?
Ru1 C1 2.199(6) . . ?
Ru1 P1 2.3026(16) . . ?
Ru2 Ru3 2.8481(7) . . ?
Ru2 C21 1.853(7) . . ?
Ru2 C1 2.170(5) . . ?
Ru2 C2 2.173(6) . . ?
Ru2 C201 2.238(7) . . ?
Ru2 C202 2.246(7) . . ?
Ru2 C203 2.207(9) . . ?
Ru2 C204 2.224(8) . . ?
Ru2 C205 2.217(7) . . ?
Ru3 Ru4 2.9416(7) . . ?
Ru3 C21 2.693(6) . . ?
Ru3 C31 1.858(7) . . ?
Ru3 C32 1.866(6) . . ?
Ru3 S1 2.4751(14) . . ?
Ru3 C2 2.184(5) . . ?
Ru3 P2 2.3117(18) . . ?
Ru4 Ni5 2.6590(9) . . ?
Ru4 C41 1.875(6) . . ?
Ru4 C42 1.857(6) . . ?
Ru4 S2 2.4693(14) . . ?
Ru4 C2 2.166(6) . . ?
Ru4 P2 2.3135(17) . . ?
Ni5 Ru6 2.6443(9) . . ?
Ni5 C1 2.017(6) . . ?
Ni5 C2 2.030(5) . . ?
Ni5 C101 2.104(11) . . ?
Ni5 C102 2.090(11) . . ?
Ni5 C103 2.162(9) . . ?
Ni5 C104 2.232(8) . . ?
Ni5 C105 2.154(12) . . ?
Ru6 C61 1.864(7) . . ?
Ru6 C62 1.856(7) . . ?
Ru6 S2 2.4608(16) . . ?
Ru6 C1 2.163(5) . . ?
Ru6 P1 2.2951(17) . . ?
C11 O11 1.137(9) . . ?
C12 O12 1.142(9) . . ?
C21 O21 1.174(8) . . ?
C31 O31 1.145(8) . . ?
C32 O32 1.135(7) . . ?
C41 O41 1.135(8) . . ?
C42 O42 1.152(8) . . ?
C61 O61 1.145(8) . . ?
C62 O62 1.142(9) . . ?
S1 C01 1.807(7) . . ?
C01 H01a .958(6) . . ?
C01 H01b .963(7) . . ?
C01 H01c .956(6) . . ?
S2 C02 1.816(7) . . ?
C02 H02a .940(8) . . ?
C02 H02b .962(6) . . ?
C02 H02c .954(7) . . ?
C1 C2 1.328(7) . . ?
P1 C111 1.819(6) . . ?
P1 C121 1.821(6) . . ?
C111 C112 1.382(9) . . ?
C111 C116 1.392(9) . . ?
C112 C113 1.387(9) . . ?
C112 H112 .955(7) . . ?
C113 C114 1.349(10) . . ?
C113 H113 .982(7) . . ?
C114 C115 1.364(10) . . ?
C114 H114 .966(6) . . ?
C115 C116 1.382(9) . . ?
C115 H115 .976(6) . . ?
C116 H116 .970(7) . . ?
C121 C122 1.373(10) . . ?
C121 C126 1.371(10) . . ?
C122 C123 1.388(12) . . ?
C122 H122 .971(8) . . ?
C123 C124 1.367(14) . . ?
C123 H123 .968(10) . . ?
C124 C125 1.364(13) . . ?
C124 H124 .983(7) . . ?
C125 C126 1.375(11) . . ?
C125 H125 .989(9) . . ?
C126 H126 .979(7) . . ?
P2 C211 1.833(6) . . ?
P2 C221 1.816(6) . . ?
C211 C212 1.385(10) . . ?
C211 C216 1.374(10) . . ?
C212 C213 1.386(10) . . ?
C212 H212 .950(7) . . ?
C213 C214 1.342(13) . . ?
C213 H213 .965(8) . . ?
C214 C215 1.368(14) . . ?
C214 H214 .963(8) . . ?
C215 C216 1.378(11) . . ?
C215 H215 .958(8) . . ?
C216 H216 .977(8) . . ?
C221 C222 1.388(10) . . ?
C221 C226 1.382(9) . . ?
C222 C223 1.380(11) . . ?
C222 H222 .977(7) . . ?
C223 C224 1.372(12) . . ?
C223 H223 .976(8) . . ?
C224 C225 1.365(10) . . ?
C224 H224 .977(7) . . ?
C225 C226 1.381(10) . . ?
C225 H225 .959(7) . . ?
C226 H226 .985(7) . . ?
C101 C102 1.402(15) . . ?
C101 C105 1.400(17) . . ?
C101 H101 .947(9) . . ?
C102 C103 1.361(14) . . ?
C102 H102 .989(9) . . ?
C103 C104 1.328(13) . . ?
C103 H103 .989(8) . . ?
C104 C105 1.350(15) . . ?
C104 H104 .976(10) . . ?
C105 H105 .963(10) . . ?
C201 C202 1.408(12) . . ?
C201 C205 1.388(12) . . ?
C201 H201 .963(9) . . ?
C202 C203 1.402(13) . . ?
C202 H202 .978(7) . . ?
C203 C204 1.410(12) . . ?
C203 H203 .967(9) . . ?
C204 C205 1.395(14) . . ?
C204 H204 .978(8) . . ?
C205 H205 .975(8) . . ?

loop_
_geom_contact_atom_site_label_1
_geom_contact_atom_site_label_2
_geom_contact_distance
_geom_contact_site_symmetry_1
_geom_contact_site_symmetry_2
_geom_contact_publ_flag
Ru1 Ru3 3.8331(7) . . ?
Ru1 Ru4 4.8690(8) . . ?
Ru1 Ni5 4.1643(10) . . ?
Ru1 O11 2.999(5) . . ?
Ru1 O12 2.997(5) . . ?
Ru1 C21 2.764(6) . . ?
Ru1 O21 3.457(4) . . ?
Ru1 C62 3.440(7) . . ?
Ru1 C01 3.544(7) . . ?
Ru1 S2 4.0405(17) . . ?
Ru1 C2 3.154(5) . . ?
Ru1 C111 3.571(5) . . ?
Ru1 C112 3.885(6) . . ?
Ru1 C121 3.581(6) . . ?
Ru1 H112 3.4058(5) . . ?
Ru1 H126 3.6873(5) . . ?
Ru1 H01b 3.5281(5) . . ?
Ru2 Ru4 4.2841(8) . . ?
Ru2 Ni5 3.5052(10) . . ?
Ru2 Ru6 4.2769(8) . . ?
Ru2 C11 3.303(7) . . ?
Ru2 O11 3.995(5) . . ?
Ru2 C12 3.934(7) . . ?
Ru2 O21 2.994(5) . . ?
Ru2 C32 3.271(6) . . ?
Ru2 O32 3.955(4) . . ?
Ru2 S1 3.6467(16) . . ?
Ru2 S2 4.9809(16) . . ?
Ru2 P1 4.9103(16) . . ?
Ru2 P2 4.9343(18) . . ?
Ru2 H201 2.8840(5) . . ?
Ru2 H202 2.9026(5) . . ?
Ru2 H203 2.8253(6) . . ?
Ru2 H204 2.8867(5) . . ?
Ru2 H205 2.8332(5) . . ?
Ru3 Ni5 4.1666(9) . . ?
Ru3 Ru6 4.8288(7) . . ?
Ru3 O21 3.408(5) . . ?
Ru3 O31 3.004(5) . . ?
Ru3 O32 3.001(4) . . ?
Ru3 C41 3.517(7) . . ?
Ru3 O61 3.889(5) . 1_655 ?
Ru3 C01 3.534(6) . . ?
Ru3 S2 4.0041(15) . . ?
Ru3 C1 3.137(5) . . ?
Ru3 C211 3.488(6) . . ?
Ru3 C216 3.863(8) . . ?
Ru3 C221 3.615(6) . . ?
Ru3 H216 3.5026(5) . . ?
Ru3 H01c 3.5472(5) . . ?
Ru4 Ru6 3.8737(7) . . ?
Ru4 C32 3.569(6) . . ?
Ru4 O41 3.008(5) . . ?
Ru4 O42 3.009(5) . . ?
Ru4 S1 3.8792(17) . . ?
Ru4 C02 3.479(6) . . ?
Ru4 C1 3.138(6) . . ?
Ru4 C211 3.548(6) . . ?
Ru4 C212 3.858(7) . . ?
Ru4 C221 3.636(6) . . ?
Ru4 C102 3.396(10) . . ?
Ru4 C103 3.743(10) . . ?
Ru4 H212 3.4170(5) . . ?
Ru4 H226 3.6476(6) . . ?
Ru4 H02a 3.5443(6) . . ?
Ru4 H02c 3.5570(5) . . ?
Ru4 H102 3.2088(5) . . ?
Ni5 C41 3.270(6) . . ?
Ni5 C62 3.314(6) . . ?
Ni5 S2 3.2899(17) . . ?
Ni5 H101 2.7215(8) . . ?
Ni5 H102 2.7363(8) . . ?
Ni5 H103 2.8132(8) . . ?
Ni5 H104 2.9150(8) . . ?
Ni5 H105 2.7835(8) . . ?
Ru6 C11 3.582(8) . . ?
Ru6 O61 3.008(5) . . ?
Ru6 O62 2.997(5) . . ?
Ru6 S1 3.8280(16) . . ?
Ru6 C02 3.494(8) . . ?
Ru6 C2 3.133(5) . . ?
Ru6 C111 3.514(5) . . ?
Ru6 C116 3.915(6) . . ?
Ru6 C121 3.573(6) . . ?
Ru6 C122 3.861(7) . . ?
Ru6 C101 3.382(14) . . ?
Ru6 C105 3.615(11) . . ?
Ru6 H116 3.5766(5) . . ?
Ru6 H122 3.3776(5) . . ?
Ru6 H02a 3.5366(5) . . ?
Ru6 H02b 3.6474(5) . . ?
Ru6 H101 3.2393(5) . . ?
Ru6 H105 3.6325(6) . . ?
C11 C12 2.627(10) . . ?
C11 P1 3.103(8) . . ?
O11 P1 3.995(6) . . ?
C12 C21 2.972(8) . . ?
C12 O21 2.995(7) . . ?
C12 S1 3.084(7) . . ?
C12 P1 3.251(7) . . ?
O12 S1 3.878(5) . . ?
O12 H212 2.620(5) . 1_554 ?
C21 C31 2.985(9) . . ?
C21 S1 3.012(6) . . ?
C21 C203 2.817(10) . . ?
O21 S1 3.477(5) . . ?
O21 H116 2.644(4) . 1_655 ?
O21 H01b 2.629(5) . . ?
C31 C32 2.641(9) . . ?
C31 S1 3.105(6) . . ?
C31 P2 3.170(7) . . ?
O31 S1 3.903(5) . . ?
O31 P2 4.050(5) . . ?
C32 P2 3.038(7) . . ?
O32 P2 3.892(5) . . ?
O32 H114 2.695(5) . 1_656 ?
C41 C42 2.639(9) . . ?
C41 C2 2.966(8) . . ?
C41 P2 3.018(7) . . ?
O41 P2 3.905(5) . . ?
O41 H114 2.642(4) . 1_656 ?
O41 H103 2.680(5) . . ?
C42 S2 3.055(6) . . ?
C42 C02 2.992(8) . . ?
C42 P2 3.272(7) . . ?
O42 S2 3.859(5) . . ?
C61 C62 2.622(10) . . ?
C61 S2 3.060(6) . . ?
C61 P1 3.247(7) . . ?
O61 S2 3.880(5) . . ?
C62 C1 2.971(8) . . ?
C62 P1 2.973(7) . . ?
O62 P1 3.821(5) . . ?
S1 S2 3.205(2) . . ?
S1 C1 3.024(6) . . ?
S1 C2 3.036(6) . . ?
S1 P1 3.406(2) . . ?
S1 C121 3.541(6) . . ?
S1 C126 3.768(7) . . ?
S1 P2 3.570(2) . . ?
S1 C221 3.855(6) . . ?
S1 C226 3.432(7) . . ?
S1 H226 2.7145(16) . . ?
S1 H01a 2.3430(15) . . ?
S1 H01b 2.3437(16) . . ?
S1 H01c 2.3248(15) . . ?
S2 C1 3.092(6) . . ?
S2 C2 3.090(5) . . ?
S2 P1 3.563(2) . . ?
S2 C121 3.722(6) . . ?
S2 C122 3.498(7) . . ?
S2 P2 3.648(2) . . ?
S2 C221 3.959(6) . . ?
S2 C226 3.437(7) . . ?
S2 H122 3.0979(14) . . ?
S2 H226 2.6378(15) . . ?
S2 H02a 2.3333(16) . . ?
S2 H02b 2.3328(15) . . ?
S2 H02c 2.3152(16) . . ?
C1 P1 3.359(5) . . ?
C2 P2 3.383(5) . . ?
P1 C112 2.810(7) . . ?
P1 C116 2.787(6) . . ?
P1 C122 2.787(8) . . ?
P1 C126 2.793(8) . . ?
P1 H112 2.8945(17) . . ?
P1 H116 2.8765(15) . . ?
P1 H122 2.8586(17) . . ?
P1 H126 2.8966(17) . . ?
C111 C113 2.404(9) . . ?
C111 C114 2.765(8) . . ?
C111 C115 2.413(8) . . ?
C111 C121 2.813(8) . . ?
C111 H112 2.021(6) . . ?
C111 H116 2.055(6) . . ?
C112 C114 2.371(9) . . ?
C112 C115 2.752(9) . . ?
C112 C116 2.378(10) . . ?
C112 H113 2.064(7) . . ?
C113 C115 2.364(10) . . ?
C113 C116 2.740(10) . . ?
C113 H112 2.048(7) . . ?
C113 H114 2.012(7) . . ?
C114 C116 2.370(9) . . ?
C114 H113 2.024(7) . . ?
C114 H115 2.035(7) . . ?
C115 H114 2.018(7) . . ?
C115 H116 2.040(7) . . ?
C116 H115 2.060(6) . . ?
C121 C123 2.414(11) . . ?
C121 C124 2.765(10) . . ?
C121 C125 2.400(10) . . ?
C121 H122 2.023(6) . . ?
C121 H126 2.043(6) . . ?
C122 C124 2.367(11) . . ?
C122 C125 2.731(12) . . ?
C122 C126 2.346(11) . . ?
C122 H123 2.055(8) . . ?
C123 C125 2.377(13) . . ?
C123 C126 2.741(12) . . ?
C123 H122 2.051(9) . . ?
C123 H124 2.025(9) . . ?
C124 C126 2.363(11) . . ?
C124 H123 2.043(10) . . ?
C124 H125 2.046(10) . . ?
C125 H124 2.049(8) . . ?
C125 H126 2.031(8) . . ?
C126 H125 2.064(7) . . ?
P2 C212 2.798(7) . . ?
P2 C216 2.818(7) . . ?
P2 C222 2.810(8) . . ?
P2 C226 2.796(7) . . ?
P2 H212 2.8615(16) . . ?
P2 H216 2.9112(16) . . ?
P2 H222 2.8935(16) . . ?
P2 H226 2.9222(15) . . ?
C211 C213 2.408(10) . . ?
C211 C214 2.774(10) . . ?
C211 C215 2.398(10) . . ?
C211 C221 2.833(8) . . ?
C211 C222 2.992(10) . . ?
C211 H212 2.021(7) . . ?
C211 H216 2.035(7) . . ?
C211 H222 2.455(6) . . ?
C212 C214 2.368(11) . . ?
C212 C215 2.729(11) . . ?
C212 C216 2.359(11) . . ?
C212 H213 2.033(7) . . ?
C213 C215 2.346(13) . . ?
C213 C216 2.727(11) . . ?
C213 H212 2.041(8) . . ?
C213 H214 1.996(9) . . ?
C214 C216 2.377(12) . . ?
C214 H213 2.013(10) . . ?
C214 H215 2.008(10) . . ?
C215 H214 2.037(10) . . ?
C215 H216 2.046(10) . . ?
C216 H215 2.048(7) . . ?
C221 C223 2.412(10) . . ?
C221 C224 2.812(10) . . ?
C221 C225 2.412(9) . . ?
C221 H222 2.040(6) . . ?
C221 H226 2.070(6) . . ?
C222 C224 2.398(11) . . ?
C222 C225 2.729(10) . . ?
C222 C226 2.357(10) . . ?
C222 H223 2.025(8) . . ?
C223 C225 2.346(11) . . ?
C223 C226 2.724(11) . . ?
C223 H222 2.055(8) . . ?
C223 H224 2.045(9) . . ?
C224 C226 2.392(10) . . ?
C224 H223 2.053(8) . . ?
C224 H225 2.018(8) . . ?
C225 H224 2.055(7) . . ?
C225 H226 2.030(7) . . ?
C226 H225 2.031(7) . . ?
C101 C103 2.240(12) . . ?
C101 C104 2.260(14) . . ?
C101 H102 2.146(13) . . ?
C101 H105 2.118(13) . . ?
C102 C104 2.204(14) . . ?
C102 C105 2.201(14) . . ?
C102 H101 2.123(11) . . ?
C102 H103 2.093(12) . . ?
C103 C105 2.159(13) . . ?
C103 H102 2.090(9) . . ?
C103 H104 2.041(9) . . ?
C104 H103 2.058(10) . . ?
C104 H105 2.043(10) . . ?
C105 H101 2.121(12) . . ?
C105 H104 2.101(12) . . ?
C201 C203 2.249(13) . . ?
C201 C204 2.269(12) . . ?
C201 H202 2.145(8) . . ?
C201 H205 2.106(8) . . ?
C202 C204 2.296(11) . . ?
C202 C205 2.270(10) . . ?
C202 H201 2.120(9) . . ?
C202 H203 2.111(9) . . ?
C203 C205 2.245(12) . . ?
C203 H202 2.135(9) . . ?
C203 H204 2.141(8) . . ?
C204 H203 2.124(9) . . ?
C204 H205 2.117(9) . . ?
C205 H201 2.100(10) . . ?
C205 H204 2.135(11) . . ?
H112 H113 2.37177(13) . . ?
H113 H114 2.3153(2) . . ?
H114 H115 2.31996(16) . . ?
H115 H116 2.35543(13) . . ?
H122 H123 2.3591(2) . . ?
H123 H124 2.33254(13) . . ?
H124 H125 2.36286(13) . . ?
H125 H126 2.3470(2) . . ?
H212 H213 2.33395(14) . . ?
H213 H214 2.3035(2) . . ?
H214 H215 2.31709(18) . . ?
H215 H216 2.36476(14) . . ?
H222 H223 2.3313(2) . . ?
H223 H224 2.36810(14) . . ?
H224 H225 2.35306(15) . . ?
H225 H226 2.3017(2) . . ?
H01a H01b 1.55127(11) . . ?
H01a H01c 1.53290(9) . . ?
H01b H01c 1.54824(10) . . ?
H02a H02b 1.55152(10) . . ?
H02a H02c 1.53372(14) . . ?
H02b H02c 1.54838(9) . . ?

loop_
_geom_torsion_atom_site_label_1
_geom_torsion_atom_site_label_2
_geom_torsion_atom_site_label_3
_geom_torsion_atom_site_label_4
_geom_torsion
_geom_torsion_site_symmetry_1
_geom_torsion_site_symmetry_2
_geom_torsion_site_symmetry_3
_geom_torsion_site_symmetry_4
_geom_torsion_publ_flag
? ? ? ? ? ? ? ? ? ?

loop_
_reflns_scale_group_code
_reflns_scale_meas_F
? 13.2974
